data_4343999
loop_
_publ_author_name
'Hirahara, Masanari'
'Nagai, Sho'
'Takahashi, Kosuke'
'Saito, Kenji'
'Yui, Tatsuto'
'Yagi, Masayuki'

_publ_section_title
;
 New Series of Dinuclear Ruthenium(II) Complexes Synthesized Using
 Photoisomerization for Efficient Water Oxidation Catalysis.
;
_journal_issue 15
_journal_name_full 'Inorganic chemistry'
_journal_page_first 7627
_journal_page_last 7635
_journal_paper_doi 10.1021/acs.inorgchem.5b01264
_journal_volume 54
_journal_year 2015
_chemical_formula_sum 'C57 H41 B3 Cl F12 N11 O Ru2'
_chemical_formula_weight 1394.01
_chemical_name_systematic
; 
 ? 
;
_space_group_IT_number 2
_symmetry_cell_setting triclinic
_symmetry_space_group_name_Hall '-P 1'
_symmetry_space_group_name_H-M 'P -1'
_atom_sites_solution_hydrogens geom
_atom_sites_solution_primary direct
_atom_sites_solution_secondary difmap
_audit_creation_method SHELXL-97
_cell_angle_alpha 99.801(6)
_cell_angle_beta 96.207(8)
_cell_angle_gamma 91.836(5)
_cell_formula_units_Z 2
_cell_length_a 12.4423(14)
_cell_length_b 14.0988(17)
_cell_length_c 16.284(2)
_cell_measurement_reflns_used 5083
_cell_measurement_temperature 298(2)
_cell_measurement_theta_max 27.49
_cell_measurement_theta_min 1.77
_cell_volume 2794.7(6)
_computing_structure_refinement 'SHELXL-97 (Sheldrick, 1997)'
_computing_structure_solution 'SHELXS-97 (Sheldrick, 1990)'
_diffrn_ambient_temperature 298
_diffrn_measured_fraction_theta_full 0.995
_diffrn_measured_fraction_theta_max 0.995
_diffrn_measurement_device_type 'Rigaku Mercury375R/M CCD (XtaLAB mini)'
_diffrn_measurement_method \w
_diffrn_radiation_monochromator graphite
_diffrn_radiation_source 'fine-focus sealed tube'
_diffrn_radiation_type MoK\a
_diffrn_radiation_wavelength 0.71075
_diffrn_reflns_av_R_equivalents 0.0830
_diffrn_reflns_av_sigmaI/netI 0.1211
_diffrn_reflns_limit_h_max 16
_diffrn_reflns_limit_h_min -16
_diffrn_reflns_limit_k_max 18
_diffrn_reflns_limit_k_min -18
_diffrn_reflns_limit_l_max 20
_diffrn_reflns_limit_l_min -21
_diffrn_reflns_number 29115
_diffrn_reflns_theta_full 27.55
_diffrn_reflns_theta_max 27.55
_diffrn_reflns_theta_min 1.47
_exptl_absorpt_coefficient_mu 0.682
_exptl_absorpt_correction_T_max 0.960
_exptl_absorpt_correction_T_min 0.882
_exptl_absorpt_correction_type numerical
_exptl_absorpt_process_details
;
Higashi, T. (1999). Program for Absorption Correction.
    Rigaku Corporation, Tokyo, Japan. 
;
_exptl_crystal_colour green
_exptl_crystal_density_diffrn 1.654
_exptl_crystal_density_method 'not measured'
_exptl_crystal_description block
_exptl_crystal_F_000 1388
_exptl_crystal_size_max 0.20
_exptl_crystal_size_mid 0.15
_exptl_crystal_size_min 0.06
_refine_diff_density_max 0.786
_refine_diff_density_min -0.701
_refine_diff_density_rms 0.108
_refine_ls_extinction_method none
_refine_ls_goodness_of_fit_ref 1.097
_refine_ls_hydrogen_treatment constr
_refine_ls_matrix_type full
_refine_ls_number_parameters 856
_refine_ls_number_reflns 12844
_refine_ls_number_restraints 0
_refine_ls_restrained_S_all 1.097
_refine_ls_R_factor_all 0.1288
_refine_ls_R_factor_gt 0.0623
_refine_ls_shift/su_max 0.000
_refine_ls_shift/su_mean 0.000
_refine_ls_structure_factor_coef Fsqd
_refine_ls_weighting_details 'calc w=1/[\s^2^(Fo^2^)+(0.0502P)^2^+0.1344P] where P=(Fo^2^+2Fc^2^)/3'
_refine_ls_weighting_scheme calc
_refine_ls_wR_factor_gt 0.1167
_refine_ls_wR_factor_ref 0.1629
_reflns_number_gt 7615
_reflns_number_total 12844
_reflns_threshold_expression >2sigma(I)
_cod_data_source_file ic5b01264_si_003.cif
_cod_data_source_block pp-Ru2Cl
_cod_depositor_comments
;
The following automatic conversions were performed:
'_atom_site_symetry_multiplicity' tag replaced with
'_atom_site_symmetry_multiplicity' tag as specified in the
replacement file
'/usr/data/users/saulius/crontab/automatic-downloads/rss-feeds/ACS/lib/lists/replacement-tags.lst'.

Automatic conversion script
Id: cif_correct_tags 3376 2015-05-07 07:48:27Z andrius 

 Adding full bibliography for 4343999--4344001.cif.
;
_cod_database_code 4343999

loop_
_symmetry_equiv_pos_as_xyz
'x, y, z'
'-x, -y, -z'

loop_
_atom_site_label
_atom_site_type_symbol
_atom_site_fract_x
_atom_site_fract_y
_atom_site_fract_z
_atom_site_U_iso_or_equiv
_atom_site_adp_type
_atom_site_occupancy
_atom_site_symmetry_multiplicity
_atom_site_calc_flag
_atom_site_refinement_flags
Ru1 Ru 0.19566(4) 0.17359(3) 0.32915(3) 0.03438(14) Uani 1 1 d .
Ru2 Ru 0.36659(4) 0.42030(3) 0.22591(3) 0.03508(14) Uani 1 1 d .
Cl1 Cl 0.30677(13) 0.32281(11) 0.32761(9) 0.0439(4) Uani 1 1 d .
F1 F 0.6774(5) 0.2005(4) 0.4122(3) 0.112(2) Uani 1 1 d .
F2 F 0.7257(4) 0.0646(5) 0.4511(4) 0.131(3) Uani 1 1 d .
F3 F 0.8550(5) 0.1658(4) 0.4272(4) 0.113(2) Uani 1 1 d .
F4 F 0.7396(5) 0.0877(4) 0.3197(4) 0.119(2) Uani 1 1 d .
F5 F 0.3068(15) 0.0363(12) 0.9462(15) 0.164(8) Uani 0.50 1 d P
F6 F 0.4042(19) 0.106(3) 0.9431(18) 0.204(16) Uani 0.50 1 d P
F7 F 0.4118(17) 0.1571(14) 0.9369(16) 0.115(9) Uani 0.50 1 d P
F8 F 0.269(3) 0.102(2) 0.8507(18) 0.113(10) Uani 0.50 1 d P
F9 F 0.241(3) 0.132(2) 0.8642(16) 0.131(12) Uani 0.50 1 d P
F10 F 0.3023(11) 0.2319(8) 0.9646(8) 0.081(4) Uani 0.50 1 d P
F11 F 0.255(2) 0.166(3) 0.989(2) 0.30(2) Uani 0.50 1 d P
F12 F 0.242(2) 0.0984(14) 0.9889(10) 0.127(7) Uani 0.50 1 d P
F13 F 0.8679(16) 0.444(2) 0.2919(11) 0.095(7) Uani 0.50 1 d P
F14 F 0.908(2) 0.430(3) 0.2801(18) 0.171(14) Uani 0.50 1 d P
F15 F 0.943(3) 0.404(4) 0.187(2) 0.48(4) Uani 0.50 1 d P
F16 F 0.942(2) 0.516(3) 0.191(2) 0.24(2) Uani 0.50 1 d P
F17 F 0.915(3) 0.5529(17) 0.219(2) 0.165(14) Uani 0.50 1 d P
F18 F 0.7795(17) 0.5133(16) 0.2235(16) 0.162(9) Uani 0.50 1 d P
F19 F 0.7831(18) 0.440(2) 0.1643(16) 0.169(16) Uani 0.50 1 d P
F20 F 0.853(3) 0.4007(15) 0.1484(12) 0.155(11) Uani 0.50 1 d P
O1 O 0.2120(7) 0.2737(6) 0.7596(4) 0.131(3) Uani 1 1 d .
N1 N 0.3151(4) 0.0935(4) 0.2774(3) 0.0408(12) Uani 1 1 d .
N2 N 0.2956(4) 0.1714(3) 0.4297(3) 0.0379(12) Uani 1 1 d .
N3 N 0.1176(4) 0.2596(3) 0.4169(3) 0.0380(12) Uani 1 1 d .
N4 N 0.1025(4) 0.0568(3) 0.3430(3) 0.0372(11) Uani 1 1 d .
N5 N 0.0791(4) 0.1564(3) 0.2238(3) 0.0321(11) Uani 1 1 d .
N6 N 0.1592(4) 0.2725(3) 0.1661(3) 0.0372(12) Uani 1 1 d .
N7 N 0.2494(4) 0.3918(3) 0.1202(3) 0.0340(11) Uani 1 1 d .
N8 N 0.4205(4) 0.5066(4) 0.1497(3) 0.0399(12) Uani 1 1 d .
N9 N 0.4802(4) 0.3210(4) 0.1967(3) 0.0377(12) Uani 1 1 d .
N10 N 0.4809(4) 0.4631(4) 0.3185(3) 0.0374(12) Uani 1 1 d .
N11 N 0.2941(4) 0.5349(4) 0.2907(3) 0.0432(13) Uani 1 1 d .
C1 C 0.3205(6) 0.0568(5) 0.1968(5) 0.0556(18) Uani 1 1 d .
H1 H 0.2630 0.0643 0.1573 0.067 Uiso 1 1 calc R
C2 C 0.4083(6) 0.0080(5) 0.1702(5) 0.066(2) Uani 1 1 d .
H2 H 0.4108 -0.0149 0.1135 0.079 Uiso 1 1 calc R
C3 C 0.4927(7) -0.0064(6) 0.2288(6) 0.074(2) Uani 1 1 d .
H3 H 0.5513 -0.0411 0.2123 0.089 Uiso 1 1 calc R
C4 C 0.4881(6) 0.0318(5) 0.3126(5) 0.064(2) Uani 1 1 d .
H4 H 0.5449 0.0250 0.3529 0.077 Uiso 1 1 calc R
C5 C 0.3993(5) 0.0795(5) 0.3351(4) 0.0441(15) Uani 1 1 d .
C6 C 0.3890(5) 0.1243(5) 0.4226(4) 0.0472(16) Uani 1 1 d .
C7 C 0.4590(6) 0.1223(5) 0.4945(5) 0.061(2) Uani 1 1 d .
H5 H 0.5237 0.0914 0.4908 0.073 Uiso 1 1 calc R
C8 C 0.4328(6) 0.1660(5) 0.5711(5) 0.063(2) Uani 1 1 d .
H6 H 0.4798 0.1641 0.6192 0.076 Uiso 1 1 calc R
C9 C 0.3373(6) 0.2129(5) 0.5778(4) 0.058(2) Uani 1 1 d .
H7 H 0.3187 0.2410 0.6299 0.070 Uiso 1 1 calc R
C10 C 0.2697(5) 0.2170(4) 0.5049(4) 0.0424(15) Uani 1 1 d .
C11 C 0.1687(5) 0.2684(4) 0.4968(4) 0.0428(15) Uani 1 1 d .
C12 C 0.1310(6) 0.3286(5) 0.5626(4) 0.0537(18) Uani 1 1 d .
H8 H 0.1667 0.3344 0.6166 0.064 Uiso 1 1 calc R
C13 C 0.0410(6) 0.3799(6) 0.5485(5) 0.064(2) Uani 1 1 d .
H9 H 0.0152 0.4206 0.5924 0.076 Uiso 1 1 calc R
C14 C -0.0107(6) 0.3698(5) 0.4676(5) 0.061(2) Uani 1 1 d .
H10 H -0.0717 0.4040 0.4566 0.073 Uiso 1 1 calc R
C15 C 0.0284(5) 0.3090(5) 0.4035(4) 0.0508(17) Uani 1 1 d .
H11 H -0.0078 0.3018 0.3496 0.061 Uiso 1 1 calc R
C16 C 0.1196(5) 0.0064(4) 0.4063(4) 0.0447(16) Uani 1 1 d .
H12 H 0.1826 0.0204 0.4434 0.054 Uiso 1 1 calc R
C17 C 0.0465(5) -0.0659(4) 0.4183(4) 0.0456(16) Uani 1 1 d .
H13 H 0.0603 -0.0993 0.4626 0.055 Uiso 1 1 calc R
C18 C -0.0450(6) -0.0864(5) 0.3640(4) 0.0531(18) Uani 1 1 d .
H14 H -0.0946 -0.1346 0.3705 0.064 Uiso 1 1 calc R
C19 C -0.0642(5) -0.0357(5) 0.2993(4) 0.0499(17) Uani 1 1 d .
H15 H -0.1280 -0.0482 0.2630 0.060 Uiso 1 1 calc R
C20 C 0.0109(5) 0.0336(4) 0.2883(4) 0.0385(14) Uani 1 1 d .
C21 C 0.0016(5) 0.0868(4) 0.2188(4) 0.0388(14) Uani 1 1 d .
C22 C -0.0791(5) 0.0633(5) 0.1495(4) 0.0502(18) Uani 1 1 d .
H16 H -0.1309 0.0140 0.1484 0.060 Uiso 1 1 calc R
C23 C -0.0812(5) 0.1122(5) 0.0851(4) 0.0495(17) Uani 1 1 d .
H17 H -0.1333 0.0957 0.0389 0.059 Uiso 1 1 calc R
C24 C -0.0043(5) 0.1881(4) 0.0883(4) 0.0395(14) Uani 1 1 d .
C25 C -0.0014(5) 0.2464(5) 0.0248(4) 0.0407(14) Uani 1 1 d .
C26 C 0.0824(5) 0.3175(4) 0.0347(4) 0.0377(14) Uani 1 1 d .
C27 C 0.0926(5) 0.3822(5) -0.0215(4) 0.0469(16) Uani 1 1 d .
H18 H 0.0406 0.3809 -0.0673 0.056 Uiso 1 1 calc R
C28 C 0.1793(5) 0.4463(5) -0.0080(4) 0.0492(17) Uani 1 1 d .
H19 H 0.1869 0.4892 -0.0447 0.059 Uiso 1 1 calc R
C29 C 0.2580(5) 0.4480(4) 0.0617(4) 0.0387(14) Uani 1 1 d .
C30 C 0.1608(5) 0.3263(4) 0.1068(3) 0.0354(13) Uani 1 1 d .
C31 C 0.0779(5) 0.2075(4) 0.1578(4) 0.0353(13) Uani 1 1 d .
C32 C -0.0838(5) 0.2295(4) -0.0500(4) 0.0408(15) Uani 1 1 d .
C33 C -0.1924(6) 0.2413(5) -0.0421(5) 0.060(2) Uani 1 1 d .
H20 H -0.2141 0.2631 0.0105 0.072 Uiso 1 1 calc R
C34 C -0.2690(6) 0.2210(6) -0.1116(5) 0.072(2) Uani 1 1 d .
H21 H -0.3419 0.2285 -0.1055 0.086 Uiso 1 1 calc R
C35 C -0.2380(6) 0.1901(5) -0.1891(5) 0.062(2) Uani 1 1 d .
H22 H -0.2898 0.1779 -0.2357 0.075 Uiso 1 1 calc R
C36 C -0.1321(7) 0.1769(5) -0.1988(4) 0.065(2) Uani 1 1 d .
H23 H -0.1114 0.1546 -0.2516 0.078 Uiso 1 1 calc R
C37 C -0.0550(6) 0.1971(5) -0.1290(4) 0.0567(19) Uani 1 1 d .
H24 H 0.0175 0.1886 -0.1357 0.068 Uiso 1 1 calc R
C38 C 0.3558(5) 0.5122(4) 0.0777(4) 0.0400(14) Uani 1 1 d .
C39 C 0.3840(5) 0.5723(5) 0.0227(4) 0.0507(17) Uani 1 1 d .
H25 H 0.3399 0.5746 -0.0268 0.061 Uiso 1 1 calc R
C40 C 0.4804(6) 0.6290(5) 0.0441(5) 0.059(2) Uani 1 1 d .
H26 H 0.5005 0.6700 0.0087 0.070 Uiso 1 1 calc R
C41 C 0.5454(6) 0.6249(5) 0.1164(5) 0.061(2) Uani 1 1 d .
H27 H 0.6087 0.6637 0.1316 0.073 Uiso 1 1 calc R
C42 C 0.5141(6) 0.5613(5) 0.1660(4) 0.0533(18) Uani 1 1 d .
H28 H 0.5602 0.5558 0.2136 0.064 Uiso 1 1 calc R
C43 C 0.4738(6) 0.2471(5) 0.1319(4) 0.0465(16) Uani 1 1 d .
H29 H 0.4105 0.2362 0.0949 0.056 Uiso 1 1 calc R
C44 C 0.5581(6) 0.1863(6) 0.1180(5) 0.062(2) Uani 1 1 d .
H30 H 0.5513 0.1368 0.0718 0.075 Uiso 1 1 calc R
C45 C 0.6515(6) 0.1996(6) 0.1725(5) 0.069(2) Uani 1 1 d .
H31 H 0.7085 0.1594 0.1638 0.082 Uiso 1 1 calc R
C46 C 0.6593(6) 0.2745(6) 0.2412(5) 0.061(2) Uani 1 1 d .
H32 H 0.7215 0.2846 0.2794 0.073 Uiso 1 1 calc R
C47 C 0.5732(5) 0.3337(5) 0.2518(4) 0.0432(15) Uani 1 1 d .
C48 C 0.5734(5) 0.4145(5) 0.3229(4) 0.0456(16) Uani 1 1 d .
C49 C 0.6552(6) 0.4451(6) 0.3888(4) 0.0571(19) Uani 1 1 d .
H33 H 0.7190 0.4128 0.3921 0.069 Uiso 1 1 calc R
C50 C 0.6407(6) 0.5232(6) 0.4487(5) 0.059(2) Uani 1 1 d .
H34 H 0.6950 0.5431 0.4928 0.070 Uiso 1 1 calc R
C51 C 0.5473(6) 0.5725(5) 0.4446(4) 0.059(2) Uani 1 1 d .
H35 H 0.5383 0.6252 0.4856 0.071 Uiso 1 1 calc R
C52 C 0.4649(6) 0.5422(5) 0.3773(4) 0.0470(16) Uani 1 1 d .
C53 C 0.3570(6) 0.5821(5) 0.3614(4) 0.0464(16) Uani 1 1 d .
C54 C 0.3221(7) 0.6609(5) 0.4130(5) 0.062(2) Uani 1 1 d .
H36 H 0.3664 0.6921 0.4602 0.074 Uiso 1 1 calc R
C55 C 0.2202(7) 0.6921(6) 0.3929(5) 0.074(2) Uani 1 1 d .
H37 H 0.1951 0.7451 0.4262 0.089 Uiso 1 1 calc R
C56 C 0.1566(7) 0.6445(6) 0.3235(5) 0.065(2) Uani 1 1 d .
H38 H 0.0876 0.6648 0.3097 0.078 Uiso 1 1 calc R
C57 C 0.1946(6) 0.5659(5) 0.2737(5) 0.0540(18) Uani 1 1 d .
H39 H 0.1500 0.5337 0.2271 0.065 Uiso 1 1 calc R
B1 B 0.7510(10) 0.1292(9) 0.4030(7) 0.079(3) Uani 1 1 d .
B3 B 0.3046(10) 0.1266(9) 0.9345(7) 0.076(3) Uani 1 1 d .
B4 B 0.8708(11) 0.4658(10) 0.2139(8) 0.080(3) Uani 1 1 d .

loop_
_atom_site_aniso_label
_atom_site_aniso_U_11
_atom_site_aniso_U_22
_atom_site_aniso_U_33
_atom_site_aniso_U_23
_atom_site_aniso_U_13
_atom_site_aniso_U_12
Ru1 0.0363(3) 0.0352(3) 0.0313(3) 0.0082(2) 0.0003(2) -0.0028(2)
Ru2 0.0368(3) 0.0362(3) 0.0320(3) 0.0077(2) 0.0021(2) -0.0045(2)
Cl1 0.0510(9) 0.0459(9) 0.0338(8) 0.0111(7) -0.0019(7) -0.0141(7)
F1 0.168(6) 0.096(4) 0.074(4) 0.011(3) 0.021(4) 0.046(4)
F2 0.079(4) 0.147(6) 0.184(6) 0.107(5) -0.030(4) -0.019(4)
F3 0.103(4) 0.130(5) 0.102(4) 0.029(4) -0.008(4) -0.047(4)
F4 0.116(5) 0.130(5) 0.092(4) -0.023(4) -0.018(4) 0.049(4)
F5 0.112(12) 0.104(12) 0.27(2) 0.090(14) -0.074(14) -0.030(10)
F6 0.13(2) 0.30(4) 0.15(2) -0.07(2) -0.040(17) 0.14(2)
F7 0.114(17) 0.127(15) 0.090(10) 0.007(10) -0.009(10) -0.071(15)
F8 0.095(11) 0.16(3) 0.066(9) -0.021(12) 0.007(8) -0.038(14)
F9 0.20(3) 0.099(15) 0.080(17) 0.035(14) -0.069(16) -0.038(15)
F10 0.094(9) 0.066(7) 0.075(7) -0.003(5) 0.004(6) -0.019(6)
F11 0.18(3) 0.30(4) 0.34(4) -0.18(3) 0.02(2) 0.10(3)
F12 0.205(19) 0.109(14) 0.085(10) 0.046(10) 0.052(11) -0.007(14)
F13 0.073(10) 0.169(18) 0.039(6) 0.029(8) -0.018(6) -0.035(11)
F14 0.17(3) 0.23(2) 0.15(2) 0.130(18) -0.009(16) 0.045(19)
F15 0.33(4) 0.75(9) 0.26(4) -0.20(4) 0.00(3) 0.36(5)
F16 0.078(12) 0.47(6) 0.23(3) 0.27(4) -0.043(17) -0.10(3)
F17 0.21(3) 0.102(11) 0.16(2) 0.052(11) -0.072(19) -0.080(14)
F18 0.097(13) 0.18(2) 0.23(2) 0.071(15) 0.032(14) 0.051(14)
F19 0.110(16) 0.26(3) 0.15(2) 0.16(2) -0.076(16) -0.11(2)
F20 0.26(3) 0.118(12) 0.071(10) -0.007(9) -0.011(16) 0.025(18)
O1 0.175(8) 0.133(6) 0.081(5) 0.027(4) -0.005(5) -0.009(6)
N1 0.041(3) 0.035(3) 0.046(3) 0.008(2) 0.003(3) -0.002(2)
N2 0.041(3) 0.035(3) 0.038(3) 0.012(2) 0.000(2) -0.005(2)
N3 0.043(3) 0.035(3) 0.037(3) 0.009(2) 0.004(2) -0.006(2)
N4 0.040(3) 0.036(3) 0.038(3) 0.010(2) 0.008(2) 0.000(2)
N5 0.032(3) 0.037(3) 0.027(2) 0.008(2) -0.002(2) -0.001(2)
N6 0.046(3) 0.034(3) 0.033(3) 0.013(2) -0.001(2) -0.004(2)
N7 0.036(3) 0.037(3) 0.029(3) 0.008(2) 0.003(2) 0.000(2)
N8 0.036(3) 0.045(3) 0.038(3) 0.005(2) 0.005(2) -0.004(2)
N9 0.037(3) 0.043(3) 0.033(3) 0.009(2) 0.004(2) -0.003(2)
N10 0.035(3) 0.042(3) 0.036(3) 0.013(2) 0.000(2) -0.011(2)
N11 0.051(3) 0.037(3) 0.043(3) 0.009(2) 0.010(3) 0.000(3)
C1 0.059(5) 0.051(4) 0.055(4) 0.001(3) 0.013(4) -0.002(4)
C2 0.066(5) 0.060(5) 0.068(5) -0.004(4) 0.022(5) -0.005(4)
C3 0.060(5) 0.061(5) 0.100(7) -0.005(5) 0.027(5) 0.014(4)
C4 0.047(4) 0.059(5) 0.086(6) 0.008(4) 0.010(4) 0.007(4)
C5 0.038(3) 0.040(4) 0.055(4) 0.009(3) 0.006(3) 0.001(3)
C6 0.041(4) 0.043(4) 0.058(4) 0.018(3) -0.002(3) 0.005(3)
C7 0.047(4) 0.055(5) 0.076(6) 0.019(4) -0.021(4) 0.003(4)
C8 0.066(5) 0.063(5) 0.056(5) 0.018(4) -0.023(4) -0.003(4)
C9 0.065(5) 0.059(5) 0.046(4) 0.016(4) -0.015(4) -0.011(4)
C10 0.050(4) 0.037(4) 0.039(4) 0.009(3) 0.001(3) -0.009(3)
C11 0.055(4) 0.042(4) 0.031(3) 0.006(3) 0.006(3) -0.010(3)
C12 0.063(5) 0.059(5) 0.036(4) 0.002(3) 0.004(3) -0.013(4)
C13 0.063(5) 0.063(5) 0.062(5) -0.003(4) 0.020(4) -0.009(4)
C14 0.047(4) 0.057(5) 0.080(6) 0.006(4) 0.016(4) 0.013(4)
C15 0.047(4) 0.051(4) 0.055(4) 0.014(3) 0.003(3) 0.005(3)
C16 0.057(4) 0.042(4) 0.036(3) 0.013(3) 0.000(3) -0.004(3)
C17 0.060(4) 0.036(4) 0.042(4) 0.014(3) 0.001(3) -0.004(3)
C18 0.062(5) 0.049(4) 0.049(4) 0.015(3) 0.005(4) -0.015(3)
C19 0.049(4) 0.052(4) 0.050(4) 0.014(3) 0.003(3) -0.008(3)
C20 0.036(3) 0.032(3) 0.048(4) 0.008(3) 0.007(3) -0.002(3)
C21 0.037(3) 0.040(4) 0.040(3) 0.009(3) 0.001(3) -0.004(3)
C22 0.049(4) 0.050(4) 0.049(4) 0.017(3) -0.010(3) -0.019(3)
C23 0.043(4) 0.054(4) 0.046(4) 0.008(3) -0.014(3) -0.010(3)
C24 0.044(4) 0.038(3) 0.035(3) 0.007(3) -0.002(3) -0.002(3)
C25 0.040(3) 0.046(4) 0.035(3) 0.006(3) 0.002(3) 0.006(3)
C26 0.037(3) 0.043(4) 0.033(3) 0.008(3) -0.001(3) 0.003(3)
C27 0.048(4) 0.049(4) 0.041(4) 0.014(3) -0.012(3) -0.002(3)
C28 0.054(4) 0.055(4) 0.043(4) 0.026(3) -0.002(3) -0.001(3)
C29 0.047(4) 0.035(3) 0.034(3) 0.007(3) 0.006(3) -0.002(3)
C30 0.036(3) 0.039(3) 0.030(3) 0.006(3) 0.002(3) -0.007(3)
C31 0.036(3) 0.037(3) 0.036(3) 0.017(3) 0.004(3) 0.003(3)
C32 0.045(4) 0.041(4) 0.036(3) 0.012(3) -0.006(3) -0.001(3)
C33 0.053(4) 0.072(5) 0.048(4) 0.000(4) -0.007(4) 0.009(4)
C34 0.050(5) 0.081(6) 0.073(6) -0.002(5) -0.017(4) 0.014(4)
C35 0.059(5) 0.069(5) 0.051(5) 0.006(4) -0.018(4) 0.001(4)
C36 0.080(6) 0.070(5) 0.038(4) -0.005(4) -0.008(4) 0.005(4)
C37 0.055(4) 0.069(5) 0.045(4) 0.005(4) 0.005(4) 0.008(4)
C38 0.048(4) 0.041(4) 0.033(3) 0.011(3) 0.008(3) 0.001(3)
C39 0.051(4) 0.056(4) 0.050(4) 0.021(3) 0.011(3) -0.004(3)
C40 0.065(5) 0.050(4) 0.064(5) 0.018(4) 0.014(4) -0.013(4)
C41 0.058(5) 0.071(5) 0.055(5) 0.021(4) 0.003(4) -0.023(4)
C42 0.049(4) 0.058(5) 0.051(4) 0.011(3) 0.003(3) -0.014(3)
C43 0.057(4) 0.045(4) 0.038(4) 0.008(3) 0.009(3) -0.001(3)
C44 0.067(5) 0.069(5) 0.051(4) 0.006(4) 0.011(4) 0.007(4)
C45 0.057(5) 0.074(6) 0.078(6) 0.015(5) 0.014(5) 0.021(4)
C46 0.047(4) 0.075(6) 0.062(5) 0.019(4) 0.004(4) 0.011(4)
C47 0.037(3) 0.053(4) 0.041(4) 0.014(3) 0.002(3) 0.003(3)
C48 0.038(4) 0.058(4) 0.040(4) 0.010(3) -0.001(3) -0.010(3)
C49 0.041(4) 0.076(5) 0.055(5) 0.020(4) -0.004(4) -0.007(4)
C50 0.046(4) 0.074(5) 0.051(4) 0.012(4) -0.010(4) -0.025(4)
C51 0.076(5) 0.055(5) 0.041(4) 0.003(3) 0.000(4) -0.029(4)
C52 0.062(4) 0.046(4) 0.033(3) 0.008(3) 0.006(3) -0.014(3)
C53 0.064(5) 0.040(4) 0.038(4) 0.013(3) 0.010(3) 0.000(3)
C54 0.081(6) 0.043(4) 0.056(5) -0.005(3) 0.016(4) -0.009(4)
C55 0.083(6) 0.068(6) 0.072(6) 0.000(5) 0.027(5) 0.012(5)
C56 0.067(5) 0.060(5) 0.071(5) 0.008(4) 0.022(5) 0.016(4)
C57 0.051(4) 0.059(5) 0.057(4) 0.020(4) 0.014(4) 0.005(4)
B1 0.082(8) 0.077(8) 0.074(7) 0.018(6) -0.026(6) 0.009(6)
B3 0.069(7) 0.080(8) 0.066(7) -0.011(6) -0.006(6) -0.004(7)
B4 0.079(8) 0.098(10) 0.064(7) 0.028(7) -0.002(7) 0.010(7)

loop_
_atom_type_symbol
_atom_type_description
_atom_type_scat_dispersion_real
_atom_type_scat_dispersion_imag
_atom_type_scat_source
C C 0.0033 0.0016 'International Tables Vol C Tables 4.2.6.8 and 6.1.1.4'
H H 0.0000 0.0000 'International Tables Vol C Tables 4.2.6.8 and 6.1.1.4'
B B 0.0013 0.0007 'International Tables Vol C Tables 4.2.6.8 and 6.1.1.4'
N N 0.0061 0.0033 'International Tables Vol C Tables 4.2.6.8 and 6.1.1.4'
O O 0.0106 0.0060 'International Tables Vol C Tables 4.2.6.8 and 6.1.1.4'
F F 0.0171 0.0103 'International Tables Vol C Tables 4.2.6.8 and 6.1.1.4'
Cl Cl 0.1484 0.1585 'International Tables Vol C Tables 4.2.6.8 and 6.1.1.4'
Ru Ru -1.2594 0.8363 'International Tables Vol C Tables 4.2.6.8 and 6.1.1.4'

loop_
_geom_angle_atom_site_label_1
_geom_angle_atom_site_label_2
_geom_angle_atom_site_label_3
_geom_angle
N2 Ru1 N4 94.63(19)
N2 Ru1 N3 80.1(2)
N4 Ru1 N3 89.97(18)
N2 Ru1 N1 79.8(2)
N4 Ru1 N1 94.79(19)
N3 Ru1 N1 159.6(2)
N2 Ru1 N5 171.60(18)
N4 Ru1 N5 77.10(18)
N3 Ru1 N5 101.12(19)
N1 Ru1 N5 99.28(19)
N2 Ru1 Cl1 81.68(14)
N4 Ru1 Cl1 174.06(14)
N3 Ru1 Cl1 84.82(13)
N1 Ru1 Cl1 89.15(14)
N5 Ru1 Cl1 106.68(13)
N10 Ru2 N8 95.10(19)
N10 Ru2 N9 79.5(2)
N8 Ru2 N9 92.21(19)
N10 Ru2 N11 80.2(2)
N8 Ru2 N11 90.33(19)
N9 Ru2 N11 159.6(2)
N10 Ru2 N7 172.06(18)
N8 Ru2 N7 77.38(19)
N9 Ru2 N7 103.09(19)
N11 Ru2 N7 97.2(2)
N10 Ru2 Cl1 81.31(14)
N8 Ru2 Cl1 176.02(15)
N9 Ru2 Cl1 88.84(14)
N11 Ru2 Cl1 87.37(14)
N7 Ru2 Cl1 106.13(13)
Ru2 Cl1 Ru1 139.62(7)
B3 F5 F12 60.0(11)
B3 F5 F6 52.2(12)
F12 F5 F6 99.9(16)
F7 F6 B3 82(3)
F7 F6 F5 136(4)
B3 F6 F5 54.6(13)
F6 F7 B3 66(3)
F9 F8 B3 74(5)
F8 F9 B3 81(6)
F11 F10 B3 51.8(12)
F12 F11 B3 75(2)
F12 F11 F10 150(4)
B3 F11 F10 75(3)
F11 F12 B3 60(2)
F11 F12 F5 117(3)
B3 F12 F5 58.4(12)
F14 F13 B4 73(4)
F13 F14 B4 82(5)
F13 F14 F15 131(5)
B4 F14 F15 53.2(17)
F20 F15 B4 59.7(15)
F20 F15 F16 86(3)
B4 F15 F16 49.6(17)
F20 F15 F14 98(3)
B4 F15 F14 52.2(15)
F16 F15 F14 83(2)
F17 F16 B4 79(4)
F17 F16 F15 130(5)
B4 F16 F15 55.1(19)
F16 F17 B4 67(3)
F16 F17 F18 110(3)
B4 F17 F18 49.1(12)
F19 F18 B4 58.4(13)
F19 F18 F17 93.1(17)
B4 F18 F17 47.5(13)
F20 F19 B4 64.7(15)
F20 F19 F18 128(2)
B4 F19 F18 63.0(14)
F19 F20 F15 130(3)
F19 F20 B4 65.7(18)
F15 F20 B4 64.2(18)
C1 N1 C5 118.1(6)
C1 N1 Ru1 128.3(5)
C5 N1 Ru1 113.6(4)
C10 N2 C6 122.0(6)
C10 N2 Ru1 118.7(4)
C6 N2 Ru1 119.3(4)
C15 N3 C11 118.9(6)
C15 N3 Ru1 127.8(4)
C11 N3 Ru1 113.2(4)
C16 N4 C20 117.7(5)
C16 N4 Ru1 125.0(4)
C20 N4 Ru1 117.0(4)
C21 N5 C31 117.6(5)
C21 N5 Ru1 116.2(4)
C31 N5 Ru1 126.1(4)
C31 N6 C30 117.0(5)
C29 N7 C30 116.7(5)
C29 N7 Ru2 115.9(4)
C30 N7 Ru2 127.3(4)
C42 N8 C38 117.4(6)
C42 N8 Ru2 125.1(4)
C38 N8 Ru2 117.5(4)
C43 N9 C47 117.7(6)
C43 N9 Ru2 128.3(4)
C47 N9 Ru2 114.1(4)
C48 N10 C52 122.0(6)
C48 N10 Ru2 119.4(4)
C52 N10 Ru2 118.6(4)
C57 N11 C53 117.7(6)
C57 N11 Ru2 128.3(5)
C53 N11 Ru2 113.9(4)
N1 C1 C2 122.2(7)
C1 C2 C3 119.4(8)
C2 C3 C4 118.8(7)
C5 C4 C3 119.2(8)
C4 C5 N1 122.3(7)
C4 C5 C6 122.6(7)
N1 C5 C6 115.0(6)
N2 C6 C7 118.8(7)
N2 C6 C5 112.3(6)
C7 C6 C5 128.8(7)
C8 C7 C6 119.9(7)
C7 C8 C9 120.8(7)
C8 C9 C10 118.6(7)
N2 C10 C9 119.8(6)
N2 C10 C11 112.6(5)
C9 C10 C11 127.6(6)
N3 C11 C12 120.7(6)
N3 C11 C10 115.2(5)
C12 C11 C10 123.8(6)
C13 C12 C11 120.2(7)
C12 C13 C14 118.6(7)
C15 C14 C13 119.9(7)
N3 C15 C14 121.7(7)
N4 C16 C17 122.6(6)
C18 C17 C16 118.6(6)
C17 C18 C19 119.7(6)
C18 C19 C20 120.1(6)
N4 C20 C19 121.2(6)
N4 C20 C21 114.5(5)
C19 C20 C21 124.3(6)
N5 C21 C22 122.7(5)
N5 C21 C20 114.5(5)
C22 C21 C20 122.7(5)
C23 C22 C21 120.3(6)
C22 C23 C24 119.4(6)
C23 C24 C31 118.6(5)
C23 C24 C25 124.0(6)
C31 C24 C25 117.4(5)
C26 C25 C24 118.0(6)
C26 C25 C32 121.7(5)
C24 C25 C32 120.3(6)
C25 C26 C27 123.7(6)
C25 C26 C30 118.1(5)
C27 C26 C30 118.1(5)
C28 C27 C26 119.1(6)
C27 C28 C29 120.3(6)
N7 C29 C28 123.2(5)
N7 C29 C38 113.8(5)
C28 C29 C38 123.0(5)
N6 C30 N7 113.1(5)
N6 C30 C26 124.6(5)
N7 C30 C26 122.4(5)
N6 C31 N5 113.9(5)
N6 C31 C24 124.9(5)
N5 C31 C24 121.2(5)
C37 C32 C33 117.9(6)
C37 C32 C25 120.9(6)
C33 C32 C25 121.1(6)
C34 C33 C32 120.6(7)
C35 C34 C33 120.2(7)
C36 C35 C34 120.6(7)
C35 C36 C37 119.3(7)
C32 C37 C36 121.4(7)
N8 C38 C39 121.8(6)
N8 C38 C29 114.8(5)
C39 C38 C29 123.4(6)
C40 C39 C38 118.1(7)
C41 C40 C39 120.8(7)
C40 C41 C42 117.8(7)
N8 C42 C41 124.1(7)
N9 C43 C44 122.5(7)
C45 C44 C43 119.9(7)
C44 C45 C46 118.7(7)
C47 C46 C45 119.1(7)
N9 C47 C46 122.1(6)
N9 C47 C48 114.8(6)
C46 C47 C48 123.2(6)
N10 C48 C49 119.5(6)
N10 C48 C47 112.2(5)
C49 C48 C47 128.3(7)
C50 C49 C48 119.7(7)
C49 C50 C51 121.0(7)
C50 C51 C52 119.4(7)
N10 C52 C51 118.4(7)
N10 C52 C53 112.7(6)
C51 C52 C53 128.8(7)
N11 C53 C54 122.3(7)
N11 C53 C52 114.6(6)
C54 C53 C52 123.1(7)
C55 C54 C53 118.6(8)
C56 C55 C54 119.4(8)
C55 C56 C57 120.1(8)
N11 C57 C56 121.9(7)
F2 B1 F3 109.9(8)
F2 B1 F4 110.9(10)
F3 B1 F4 109.9(10)
F2 B1 F1 107.4(10)
F3 B1 F1 111.6(9)
F4 B1 F1 107.1(7)
F11 B3 F6 126(2)
F11 B3 F5 105(3)
F6 B3 F5 73.1(18)
F11 B3 F9 103(2)
F6 B3 F9 129(2)
F5 B3 F9 110.1(18)
F11 B3 F12 44(2)
F6 B3 F12 117(2)
F5 B3 F12 61.6(13)
F9 B3 F12 107.8(19)
F11 B3 F8 127(2)
F6 B3 F8 106(2)
F5 B3 F8 94.0(19)
F9 B3 F8 25(2)
F12 B3 F8 117.9(18)
F11 B3 F7 117(2)
F6 B3 F7 32(2)
F5 B3 F7 105.3(15)
F9 B3 F7 116(2)
F12 B3 F7 136.0(17)
F8 B3 F7 104.2(19)
F11 B3 F10 53(2)
F6 B3 F10 106.1(18)
F5 B3 F10 152.9(16)
F9 B3 F10 91.7(17)
F12 B3 F10 97.1(13)
F8 B3 F10 111.6(17)
F7 B3 F10 77.6(12)
F16 B4 F20 99(3)
F16 B4 F19 119.2(17)
F20 B4 F19 49.6(15)
F16 B4 F17 34(3)
F20 B4 F17 127(2)
F19 B4 F17 119(2)
F16 B4 F14 111(2)
F20 B4 F14 112(2)
F19 B4 F14 127.9(19)
F17 B4 F14 109(2)
F16 B4 F15 75(3)
F20 B4 F15 56.1(18)
F19 B4 F15 105(2)
F17 B4 F15 107(3)
F14 B4 F15 75(2)
F16 B4 F18 112(2)
F20 B4 F18 108.0(18)
F19 B4 F18 58.6(15)
F17 B4 F18 83(2)
F14 B4 F18 113.7(19)
F15 B4 F18 164(2)
F16 B4 F13 126(2)
F20 B4 F13 121.2(18)
F19 B4 F13 113.8(15)
F17 B4 F13 110(2)
F14 B4 F13 25(2)
F15 B4 F13 98(3)
F18 B4 F13 88.6(17)

loop_
_geom_bond_atom_site_label_1
_geom_bond_atom_site_label_2
_geom_bond_distance
Ru1 N2 1.951(5)
Ru1 N4 2.041(5)
Ru1 N3 2.059(5)
Ru1 N1 2.061(5)
Ru1 N5 2.098(4)
Ru1 Cl1 2.4854(15)
Ru2 N10 1.958(5)
Ru2 N8 2.027(5)
Ru2 N9 2.057(5)
Ru2 N11 2.063(5)
Ru2 N7 2.106(5)
Ru2 Cl1 2.4822(15)
F1 B1 1.382(12)
F2 B1 1.348(12)
F3 B1 1.370(12)
F4 B1 1.374(12)
F5 B3 1.319(18)
F5 F12 1.36(3)
F5 F6 1.55(3)
F6 F7 0.74(4)
F6 B3 1.28(2)
F7 B3 1.38(2)
F8 F9 0.59(5)
F8 B3 1.37(3)
F9 B3 1.34(3)
F10 F11 1.23(5)
F10 B3 1.484(18)
F11 F12 0.97(4)
F11 B3 1.21(3)
F12 B3 1.34(2)
F13 F14 0.58(5)
F13 B4 1.36(2)
F14 B4 1.31(3)
F14 F15 1.61(4)
F15 F20 1.23(4)
F15 B4 1.33(3)
F15 F16 1.57(5)
F16 F17 0.75(7)
F16 B4 1.24(2)
F17 B4 1.31(2)
F17 F18 1.77(3)
F18 F19 1.29(3)
F18 B4 1.347(19)
F19 F20 1.08(3)
F19 B4 1.29(2)
F20 B4 1.28(2)
N1 C1 1.336(8)
N1 C5 1.372(8)
N2 C10 1.360(7)
N2 C6 1.362(8)
N3 C15 1.347(8)
N3 C11 1.369(7)
N4 C16 1.351(7)
N4 C20 1.362(7)
N5 C21 1.340(7)
N5 C31 1.391(7)
N6 C31 1.323(7)
N6 C30 1.328(7)
N7 C29 1.350(7)
N7 C30 1.389(7)
N8 C42 1.352(8)
N8 C38 1.365(7)
N9 C43 1.344(7)
N9 C47 1.372(7)
N10 C48 1.360(8)
N10 C52 1.375(8)
N11 C57 1.342(8)
N11 C53 1.374(8)
C1 C2 1.379(9)
C2 C3 1.385(11)
C3 C4 1.387(11)
C4 C5 1.364(9)
C5 C6 1.477(9)
C6 C7 1.387(9)
C7 C8 1.372(10)
C8 C9 1.384(10)
C9 C10 1.389(8)
C10 C11 1.475(9)
C11 C12 1.383(9)
C12 C13 1.372(10)
C13 C14 1.384(10)
C14 C15 1.375(9)
C16 C17 1.398(8)
C17 C18 1.354(9)
C18 C19 1.376(8)
C19 C20 1.378(8)
C20 C21 1.456(8)
C21 C22 1.413(8)
C22 C23 1.348(8)
C23 C24 1.403(8)
C24 C31 1.424(8)
C24 C25 1.428(8)
C25 C26 1.400(8)
C25 C32 1.486(8)
C26 C27 1.410(8)
C26 C30 1.428(8)
C27 C28 1.359(9)
C28 C29 1.412(8)
C29 C38 1.466(8)
C32 C37 1.380(9)
C32 C33 1.384(9)
C33 C34 1.382(9)
C34 C35 1.364(10)
C35 C36 1.359(10)
C36 C37 1.388(9)
C38 C39 1.398(8)
C39 C40 1.397(9)
C40 C41 1.365(9)
C41 C42 1.379(9)
C43 C44 1.389(9)
C44 C45 1.371(10)
C45 C46 1.395(10)
C46 C47 1.387(9)
C47 C48 1.479(9)
C48 C49 1.397(9)
C49 C50 1.371(10)
C50 C51 1.375(10)
C51 C52 1.415(9)
C52 C53 1.486(9)
C53 C54 1.387(9)
C54 C55 1.379(10)
C55 C56 1.368(11)
C56 C57 1.386(9)
